data_1532151
loop_
_publ_author_name
'Saramaga, I.V.'
'Davidov, V.M.'
'Semenishin, D.I.'
'Dovgei, V.V.'

_publ_section_title
;
 The synthesis and crystal structure of cerium hydroxonium
 octacyanotungstate(IV) (H3 O) Ce (H2 O)4 (W (C N)8) * 2(H2 O)
;
_journal_name_full 'Ukrains'kii Khimicheskii Zhurnal (Russian Edition)'
_journal_page_first 14
_journal_page_last 18
_journal_volume 67
_journal_year 2001
_chemical_formula_sum 'C8 H15 Ce N8 O7 W'
_chemical_name_systematic '(H3 O) (Ce (H2 O)4) (W (C N)8) (H2 O)2'
_space_group_IT_number 2
_symmetry_space_group_name_Hall '-P 1'
_symmetry_space_group_name_H-M 'P -1'
_cell_angle_alpha 67.52
_cell_angle_beta 83.1
_cell_angle_gamma 78.11
_cell_formula_units_Z 2
_cell_length_a 10.845
_cell_length_b 10.112
_cell_length_c 8.95
_cell_volume 886.531
_citation_journal_id_ASTM UKZHAU
_cod_data_source_file Saramaga_UKZHAU_2001_641.cif
_cod_data_source_block C8H15Ce1N8O7W1
_cod_original_cell_volume 886.5307
_cod_original_formula_sum 'C8 H15 Ce1 N8 O7 W1'
_cod_database_code 1532151

loop_
_symmetry_equiv_pos_as_xyz
x,y,z
-x,-y,-z

loop_
_atom_site_label
_atom_site_type_symbol
_atom_site_fract_x
_atom_site_fract_y
_atom_site_fract_z
_atom_site_occupancy
_atom_site_U_iso_or_equiv
N3 N-3 0.772 0.452 0.883 1 0.0
N5 N-3 0.977 0.28 0.328 1 0.0
C2 C+2 0.23 0.041 0.552 1 0.0
W1 W+4 0.25036 0.26641 0.468 1 0.0
C5 C+2 0.066 0.283 0.386 1 0.0
C3 C+2 0.233 0.453 0.244 1 0.0
O4 O-2 0.401 0.418 0.896 1 0.0
O6 O-2 0.882 0.044 0.747 1 0.0
N1 N-3 0.747 0.459 0.416 1 0.0
C7 C+2 0.35 0.162 0.684 1 0.0
C8 C+2 0.109 0.26 0.655 1 0.0
N8 N-3 0.034 0.25 0.77 1 0.0
O7 O-2 0.67 0.052 0.92 1 0.0
O5 O-2 0.599 0.301 0.722 1 0.0
N2 N-3 0.782 0.073 0.402 1 0.0
N6 N-3 0.338 0.155 0.162 1 0.0
N7 N-3 0.408 0.106 0.802 1 0.0
C4 C+2 0.443 0.29 0.415 1 0.0
C6 C+2 0.309 0.194 0.268 1 0.0
O3 O-2 0.919 0.183 0.078 1 0.0
O2 O-2 0.62 0.225 0.093 1 0.0
Ce1 Ce+3 0.7622 0.3443 0.1983 1 0.0
C1 C+2 0.249 0.452 0.539 1 0.0
O1 O-2 0.12 0.437 0.924 1 0.0
N4 N-3 0.546 0.312 0.36 1 0.0
